data_4134104
loop_
_publ_author_name
'Lou, Shao-Jie'
'Mo, Zhenbo'
'Nishiura, Masayoshi'
'Hou, Zhaomin'

_publ_section_title
;
 Construction of All-Carbon Quaternary Stereocenters by Scandium-Catalyzed
 Intramolecular C-H Alkylation of Imidazoles with 1,1-Disubstituted
 Alkenes.
;
_journal_issue 3
_journal_name_full 'Journal of the American Chemical Society'
_journal_page_first 1200
_journal_page_last 1205
_journal_paper_doi 10.1021/jacs.9b12503
_journal_volume 142
_journal_year 2020
_chemical_formula_moiety 'C25 H22 Br N3'
_chemical_formula_sum 'C25 H22 Br N3'
_chemical_formula_weight 444.36
_space_group_crystal_system monoclinic
_space_group_IT_number 14
_space_group_name_Hall '-P 2ybc'
_space_group_name_H-M_alt 'P 1 21/c 1'
_atom_sites_solution_hydrogens geom
_audit_creation_date 2018-12-13
_audit_creation_method
;
Olex2 1.2
(compiled 2018.05.29 svn.r3508 for OlexSys, GUI svn.r5506)
;
_cell_angle_alpha 90
_cell_angle_beta 106.018(4)
_cell_angle_gamma 90
_cell_formula_units_Z 4
_cell_length_a 11.7135(14)
_cell_length_b 14.8409(15)
_cell_length_c 12.0272(13)
_cell_measurement_reflns_used 9877
_cell_measurement_temperature 163(2)
_cell_measurement_theta_max 25.01
_cell_measurement_theta_min 2.55
_cell_volume 2009.6(4)
_computing_cell_refinement 'SAINT v8.37A (Bruker, 2015)'
_computing_data_reduction 'SAINT v8.37A (Bruker, 2015)'
_computing_molecular_graphics 'Olex2 (Dolomanov et al., 2009)'
_computing_publication_material 'Olex2 (Dolomanov et al., 2009)'
_computing_structure_refinement 'ShelXL (Sheldrick, 2015)'
_computing_structure_solution 'SHELXT 2014/5 (Sheldrick, 2014)'
_diffrn_ambient_temperature 163(2)
_diffrn_measured_fraction_theta_full 0.998
_diffrn_measured_fraction_theta_max 0.998
_diffrn_measurement_device_type 'Bruker APEX-II CCD'
_diffrn_measurement_method '\f and \w scans'
_diffrn_radiation_type MoK\a
_diffrn_radiation_wavelength 0.71073
_diffrn_reflns_av_R_equivalents 0.0793
_diffrn_reflns_av_unetI/netI 0.0633
_diffrn_reflns_Laue_measured_fraction_full 0.998
_diffrn_reflns_Laue_measured_fraction_max 0.998
_diffrn_reflns_limit_h_max 13
_diffrn_reflns_limit_h_min -13
_diffrn_reflns_limit_k_max 17
_diffrn_reflns_limit_k_min -16
_diffrn_reflns_limit_l_max 14
_diffrn_reflns_limit_l_min -14
_diffrn_reflns_number 19063
_diffrn_reflns_point_group_measured_fraction_full 0.998
_diffrn_reflns_point_group_measured_fraction_max 0.998
_diffrn_reflns_theta_full 25.050
_diffrn_reflns_theta_max 25.050
_diffrn_reflns_theta_min 2.233
_diffrn_standards_number 0
_exptl_absorpt_coefficient_mu 2.062
_exptl_absorpt_correction_T_max 0.7452
_exptl_absorpt_correction_T_min 0.5698
_exptl_absorpt_correction_type multi-scan
_exptl_absorpt_process_details SADABS
_exptl_crystal_colour colorless
_exptl_crystal_density_diffrn 1.469
_exptl_crystal_description plate
_exptl_crystal_F_000 912
_refine_diff_density_max 1.290
_refine_diff_density_min -0.543
_refine_diff_density_rms 0.099
_refine_ls_extinction_method none
_refine_ls_goodness_of_fit_ref 1.044
_refine_ls_hydrogen_treatment constr
_refine_ls_matrix_type full
_refine_ls_number_parameters 263
_refine_ls_number_reflns 3550
_refine_ls_number_restraints 1
_refine_ls_restrained_S_all 1.044
_refine_ls_R_factor_all 0.0543
_refine_ls_R_factor_gt 0.0481
_refine_ls_shift/su_max 0.000
_refine_ls_shift/su_mean 0.000
_refine_ls_structure_factor_coef Fsqd
_refine_ls_weighting_details 'w=1/[\s^2^(Fo^2^)+(0.0824P)^2^+1.0970P] where P=(Fo^2^+2Fc^2^)/3'
_refine_ls_weighting_scheme calc
_refine_ls_wR_factor_gt 0.1300
_refine_ls_wR_factor_ref 0.1363
_reflns_Friedel_coverage 0.000
_reflns_number_gt 3099
_reflns_number_total 3550
_reflns_threshold_expression 'I > 2\s(I)'
_cod_data_source_file ja9b12503_si_002.cif
_cod_data_source_block 1422_0m_a
_cod_database_code 4134104
_shelx_shelxl_version_number 2018/3
_shelx_space_group_comment
;
The symmetry employed for this shelxl refinement is uniquely defined
by the following loop, which should always be used as a source of
symmetry information in preference to the above space-group names.
They are only intended as comments.
;
_olex2_refinement_description
;
1. Fixed Uiso
 At 1.2 times of:
  All C(H) groups, All C(H,H) groups
 At 1.5 times of:
  All C(H,H,H) groups
2. Rigid bond restraints
 C9, C10
 with sigma for 1-2 distances of 0.0001 and sigma for 1-3 distances of 0.0001
3.a Secondary CH2 refined with riding coordinates:
 C7(H7A,H7B), C6(H6A,H6B), C4(H4A,H4B), C5(H5A,H5B)
3.b Aromatic/amide H refined with riding coordinates:
 C18(H18), C24(H24), C21(H21), C23(H23), C16(H16), C9(H9), C12(H12), C10(H10),
 C11(H11), C15(H15), C22(H22)
3.c Idealised Me refined as rotating group:
 C3(H3A,H3B,H3C)
;
_olex2_submission_special_instructions 'No special instructions were received'

loop_
_space_group_symop_operation_xyz
'x, y, z'
'-x, y+1/2, -z+1/2'
'-x, -y, -z'
'x, -y-1/2, z-1/2'

loop_
_atom_site_label
_atom_site_type_symbol
_atom_site_fract_x
_atom_site_fract_y
_atom_site_fract_z
_atom_site_U_iso_or_equiv
_atom_site_adp_type
_atom_site_occupancy
_atom_site_site_symmetry_order
_atom_site_calc_flag
_atom_site_refinement_flags_posn
_atom_site_refinement_flags_adp
Br1 Br 0.34365(3) 0.32790(2) 0.81523(3) 0.04646(18) Uani 1 1 d . .
N2 N 0.47906(18) 0.61883(15) 0.59267(19) 0.0231(5) Uani 1 1 d . .
N1 N 0.37352(19) 0.62952(15) 0.72209(19) 0.0247(5) Uani 1 1 d . .
N3 N 0.13576(19) 0.54710(15) 0.4659(2) 0.0254(5) Uani 1 1 d . .
C1 C 0.3742(2) 0.64300(17) 0.6142(2) 0.0214(5) Uani 1 1 d . .
C25 C 0.4845(2) 0.59380(17) 0.7754(2) 0.0238(6) Uani 1 1 d . .
C20 C 0.5518(2) 0.58682(17) 0.6951(2) 0.0234(5) Uani 1 1 d . .
C2 C 0.2730(2) 0.68414(17) 0.5224(2) 0.0253(6) Uani 1 1 d . .
C18 C 0.2319(2) 0.44618(18) 0.6336(2) 0.0265(6) Uani 1 1 d . .
H18 H 0.258917 0.491823 0.687396 0.032 Uiso 1 1 calc R .
C14 C 0.1240(2) 0.39474(18) 0.4392(2) 0.0254(6) Uani 1 1 d . .
C8 C 0.0691(2) 0.53100(18) 0.3511(2) 0.0254(6) Uani 1 1 d . .
C19 C 0.1681(2) 0.46454(19) 0.5198(2) 0.0251(6) Uani 1 1 d . .
C7 C 0.1551(2) 0.63536(18) 0.5203(2) 0.0262(6) Uani 1 1 d . .
H7A H 0.151445 0.628920 0.599471 0.031 Uiso 1 1 calc R .
H7B H 0.089741 0.674084 0.480770 0.031 Uiso 1 1 calc R .
C24 C 0.5340(3) 0.56642(19) 0.8885(2) 0.0296(6) Uani 1 1 d . .
H24 H 0.491088 0.570478 0.942783 0.036 Uiso 1 1 calc R .
C6 C 0.5102(2) 0.6305(2) 0.4836(2) 0.0295(6) Uani 1 1 d . .
H6A H 0.501245 0.573725 0.442071 0.035 Uiso 1 1 calc R .
H6B H 0.592245 0.649659 0.499121 0.035 Uiso 1 1 calc R .
C17 C 0.2529(2) 0.3564(2) 0.6618(3) 0.0305(6) Uani 1 1 d . .
C21 C 0.6664(2) 0.5530(2) 0.7239(3) 0.0300(6) Uani 1 1 d . .
H21 H 0.709231 0.548576 0.669570 0.036 Uiso 1 1 calc R .
C4 C 0.2991(3) 0.6807(2) 0.4032(3) 0.0323(7) Uani 1 1 d . .
H4A H 0.278849 0.621340 0.369670 0.039 Uiso 1 1 calc R .
H4B H 0.249169 0.724270 0.351993 0.039 Uiso 1 1 calc R .
C23 C 0.6496(3) 0.53261(19) 0.9193(3) 0.0334(7) Uani 1 1 d . .
H23 H 0.684111 0.514224 0.995015 0.040 Uiso 1 1 calc R .
C13 C 0.0600(2) 0.43738(19) 0.3317(3) 0.0286(6) Uani 1 1 d . .
C16 C 0.2131(3) 0.2859(2) 0.5850(3) 0.0349(7) Uani 1 1 d . .
H16 H 0.229931 0.226491 0.608337 0.042 Uiso 1 1 calc R .
C9 C 0.0184(2) 0.5922(2) 0.2648(3) 0.0338(6) Uani 1 1 d . U
H9 H 0.024648 0.653892 0.278335 0.041 Uiso 1 1 calc R .
C12 C -0.0004(3) 0.4049(2) 0.2236(3) 0.0374(7) Uani 1 1 d . .
H12 H -0.006785 0.343216 0.209320 0.045 Uiso 1 1 calc R .
C5 C 0.4291(3) 0.7006(2) 0.4115(3) 0.0372(7) Uani 1 1 d . .
H5A H 0.439951 0.701642 0.334446 0.045 Uiso 1 1 calc R .
H5B H 0.449939 0.759552 0.445928 0.045 Uiso 1 1 calc R .
C10 C -0.0423(3) 0.5578(2) 0.1566(3) 0.0396(7) Uani 1 1 d . U
H10 H -0.077381 0.597385 0.097004 0.048 Uiso 1 1 calc R .
C11 C -0.0513(3) 0.4663(2) 0.1366(3) 0.0459(8) Uani 1 1 d . .
H11 H -0.092201 0.445252 0.063657 0.055 Uiso 1 1 calc R .
C15 C 0.1480(3) 0.3057(2) 0.4730(3) 0.0343(7) Uani 1 1 d . .
H15 H 0.120405 0.259382 0.420404 0.041 Uiso 1 1 calc R .
C22 C 0.7142(3) 0.5260(2) 0.8378(3) 0.0337(7) Uani 1 1 d . .
H22 H 0.791004 0.502983 0.860411 0.040 Uiso 1 1 calc R .
C3 C 0.2594(3) 0.7822(2) 0.5576(3) 0.0404(8) Uani 1 1 d . .
H3A H 0.238931 0.783143 0.629599 0.061 Uiso 1 1 calc GR .
H3B H 0.197905 0.811082 0.498882 0.061 Uiso 1 1 calc GR .
H3C H 0.333028 0.813659 0.566498 0.061 Uiso 1 1 calc GR .

loop_
_atom_site_aniso_label
_atom_site_aniso_U_11
_atom_site_aniso_U_22
_atom_site_aniso_U_33
_atom_site_aniso_U_23
_atom_site_aniso_U_13
_atom_site_aniso_U_12
Br1 0.0610(3) 0.0407(3) 0.0333(2) 0.01293(13) 0.00557(17) 0.00885(14)
N2 0.0253(11) 0.0239(11) 0.0196(11) -0.0001(9) 0.0052(9) -0.0019(9)
N1 0.0263(11) 0.0239(11) 0.0230(12) 0.0010(9) 0.0054(9) 0.0046(9)
N3 0.0244(11) 0.0224(11) 0.0276(12) -0.0004(9) 0.0040(9) -0.0005(9)
C1 0.0256(13) 0.0148(11) 0.0217(13) 0.0000(10) 0.0031(10) -0.0003(10)
C25 0.0287(13) 0.0186(13) 0.0239(13) 0.0010(10) 0.0067(11) 0.0010(10)
C20 0.0270(13) 0.0201(13) 0.0220(13) 0.0006(10) 0.0046(11) -0.0026(10)
C2 0.0308(14) 0.0200(13) 0.0210(13) 0.0012(10) 0.0002(11) 0.0025(10)
C18 0.0266(13) 0.0258(14) 0.0280(14) 0.0013(11) 0.0091(11) -0.0004(10)
C14 0.0218(12) 0.0259(14) 0.0291(14) 0.0009(11) 0.0079(11) -0.0027(10)
C8 0.0177(12) 0.0293(14) 0.0282(14) -0.0007(12) 0.0046(11) 0.0000(10)
C19 0.0184(12) 0.0285(14) 0.0301(14) 0.0026(11) 0.0098(11) -0.0002(10)
C7 0.0262(13) 0.0240(14) 0.0269(14) -0.0017(11) 0.0045(11) 0.0058(10)
C24 0.0355(15) 0.0299(14) 0.0239(14) 0.0054(12) 0.0088(12) 0.0054(12)
C6 0.0303(14) 0.0391(16) 0.0211(14) 0.0015(12) 0.0103(11) -0.0080(12)
C17 0.0304(14) 0.0322(15) 0.0309(15) 0.0073(12) 0.0120(12) 0.0050(11)
C21 0.0255(14) 0.0341(16) 0.0303(15) -0.0006(13) 0.0076(11) 0.0019(11)
C4 0.0375(16) 0.0335(16) 0.0215(14) 0.0055(11) 0.0009(12) -0.0045(12)
C23 0.0408(17) 0.0288(15) 0.0257(14) 0.0042(12) 0.0008(12) 0.0052(12)
C13 0.0226(13) 0.0277(14) 0.0329(16) 0.0003(12) 0.0035(11) -0.0040(10)
C16 0.0352(15) 0.0229(14) 0.0474(18) 0.0075(13) 0.0130(13) 0.0015(11)
C9 0.0295(14) 0.0312(15) 0.0372(14) 0.0049(12) 0.0031(11) 0.0026(11)
C12 0.0377(16) 0.0324(16) 0.0368(17) -0.0041(14) 0.0013(13) -0.0084(13)
C5 0.0417(17) 0.0433(18) 0.0245(15) 0.0075(14) 0.0057(13) -0.0126(14)
C10 0.0342(16) 0.0360(17) 0.0405(15) 0.0047(12) -0.0035(12) 0.0018(12)
C11 0.0397(18) 0.050(2) 0.0380(18) -0.0113(16) -0.0070(14) -0.0099(15)
C15 0.0367(16) 0.0281(15) 0.0359(17) -0.0010(13) 0.0065(13) -0.0044(12)
C22 0.0266(14) 0.0340(16) 0.0370(16) 0.0033(13) 0.0033(12) 0.0074(12)
C3 0.0503(18) 0.0230(15) 0.0367(17) -0.0014(13) -0.0067(14) 0.0083(13)

loop_
_atom_type_symbol
_atom_type_description
_atom_type_scat_dispersion_real
_atom_type_scat_dispersion_imag
_atom_type_scat_source
C C 0.0033 0.0016 'International Tables Vol C Tables 4.2.6.8 and 6.1.1.4'
H H 0.0000 0.0000 'International Tables Vol C Tables 4.2.6.8 and 6.1.1.4'
Br Br -0.2901 2.4595 'International Tables Vol C Tables 4.2.6.8 and 6.1.1.4'
N N 0.0061 0.0033 'International Tables Vol C Tables 4.2.6.8 and 6.1.1.4'

loop_
_geom_angle_atom_site_label_1
_geom_angle_atom_site_label_2
_geom_angle_atom_site_label_3
_geom_angle
C1 N2 C20 106.6(2)
C1 N2 C6 126.6(2)
C20 N2 C6 126.7(2)
C1 N1 C25 104.8(2)
C8 N3 C7 124.8(2)
C19 N3 C8 108.3(2)
C19 N3 C7 126.6(2)
N2 C1 C2 122.1(2)
N1 C1 N2 113.3(2)
N1 C1 C2 124.6(2)
N1 C25 C20 110.0(2)
C24 C25 N1 130.7(2)
C24 C25 C20 119.4(2)
N2 C20 C25 105.3(2)
N2 C20 C21 131.9(3)
C21 C20 C25 122.8(3)
C1 C2 C7 109.8(2)
C1 C2 C4 110.4(2)
C1 C2 C3 107.5(2)
C4 C2 C7 111.8(2)
C3 C2 C7 106.7(2)
C3 C2 C4 110.5(2)
C19 C18 H18 121.9
C17 C18 H18 121.9
C17 C18 C19 116.2(3)
C19 C14 C13 107.0(2)
C15 C14 C19 119.3(3)
C15 C14 C13 133.7(3)
N3 C8 C13 109.0(2)
C9 C8 N3 129.2(3)
C9 C8 C13 121.7(3)
N3 C19 C18 129.4(3)
N3 C19 C14 108.9(2)
C18 C19 C14 121.7(3)
N3 C7 C2 117.0(2)
N3 C7 H7A 108.0
N3 C7 H7B 108.0
C2 C7 H7A 108.0
C2 C7 H7B 108.0
H7A C7 H7B 107.3
C25 C24 H24 120.7
C25 C24 C23 118.6(3)
C23 C24 H24 120.7
N2 C6 H6A 109.9
N2 C6 H6B 109.9
N2 C6 C5 108.8(2)
H6A C6 H6B 108.3
C5 C6 H6A 109.9
C5 C6 H6B 109.9
C18 C17 Br1 117.8(2)
C18 C17 C16 124.0(3)
C16 C17 Br1 118.2(2)
C20 C21 H21 121.6
C20 C21 C22 116.8(3)
C22 C21 H21 121.6
C2 C4 H4A 109.1
C2 C4 H4B 109.1
H4A C4 H4B 107.9
C5 C4 C2 112.4(2)
C5 C4 H4A 109.1
C5 C4 H4B 109.1
C24 C23 H23 119.6
C24 C23 C22 120.9(3)
C22 C23 H23 119.6
C8 C13 C14 106.7(2)
C12 C13 C14 133.7(3)
C12 C13 C8 119.7(3)
C17 C16 H16 120.6
C15 C16 C17 118.8(3)
C15 C16 H16 120.6
C8 C9 H9 121.2
C8 C9 C10 117.6(3)
C10 C9 H9 121.2
C13 C12 H12 120.7
C13 C12 C11 118.6(3)
C11 C12 H12 120.7
C6 C5 C4 111.2(2)
C6 C5 H5A 109.4
C6 C5 H5B 109.4
C4 C5 H5A 109.4
C4 C5 H5B 109.4
H5A C5 H5B 108.0
C9 C10 H10 119.4
C11 C10 C9 121.2(3)
C11 C10 H10 119.4
C12 C11 H11 119.4
C10 C11 C12 121.2(3)
C10 C11 H11 119.4
C14 C15 H15 120.0
C16 C15 C14 120.0(3)
C16 C15 H15 120.0
C21 C22 C23 121.5(3)
C21 C22 H22 119.3
C23 C22 H22 119.3
C2 C3 H3A 109.5
C2 C3 H3B 109.5
C2 C3 H3C 109.5
H3A C3 H3B 109.5
H3A C3 H3C 109.5
H3B C3 H3C 109.5

loop_
_geom_bond_atom_site_label_1
_geom_bond_atom_site_label_2
_geom_bond_distance
Br1 C17 1.906(3)
N2 C1 1.372(3)
N2 C20 1.375(3)
N2 C6 1.465(3)
N1 C1 1.314(3)
N1 C25 1.387(3)
N3 C8 1.406(4)
N3 C19 1.389(3)
N3 C7 1.454(3)
C1 C2 1.509(4)
C25 C20 1.408(4)
C25 C24 1.384(4)
C20 C21 1.385(4)
C2 C7 1.553(4)
C2 C4 1.547(4)
C2 C3 1.536(4)
C18 H18 0.9300
C18 C19 1.393(4)
C18 C17 1.380(4)
C14 C19 1.415(4)
C14 C13 1.449(4)
C14 C15 1.388(4)
C8 C13 1.408(4)
C8 C9 1.383(4)
C7 H7A 0.9700
C7 H7B 0.9700
C24 H24 0.9300
C24 C23 1.395(4)
C6 H6A 0.9700
C6 H6B 0.9700
C6 C5 1.511(4)
C17 C16 1.389(5)
C21 H21 0.9300
C21 C22 1.389(4)
C4 H4A 0.9700
C4 H4B 0.9700
C4 C5 1.527(4)
C23 H23 0.9300
C23 C22 1.396(4)
C13 C12 1.385(4)
C16 H16 0.9300
C16 C15 1.384(5)
C9 H9 0.9300
C9 C10 1.396(4)
C12 H12 0.9300
C12 C11 1.392(5)
C5 H5A 0.9700
C5 H5B 0.9700
C10 H10 0.9300
C10 C11 1.378(5)
C11 H11 0.9300
C15 H15 0.9300
C22 H22 0.9300
C3 H3A 0.9600
C3 H3B 0.9600
C3 H3C 0.9600
